data_7023975
loop_
_publ_author_name
'Johnston, Cooper W.'
'McKinnon, Stephen D. J.'
'Patrick, Brian O.'
'Hicks, Robin G.'

_publ_section_title
;
 The first &quot;Kuhn verdazyl&quot; ligand and comparative studies of its
 PdCl2 complex with analogous 6-oxoverdazyl ligands.
;
_journal_issue 48
_journal_name_full 'Dalton transactions (Cambridge, England : 2003)'
_journal_page_first 16829
_journal_page_last 16836
_journal_paper_doi 10.1039/c3dt52191e
_journal_volume 42
_journal_year 2013
_chemical_formula_sum 'C19 H14 Cl2 N5 O Pd'
_chemical_formula_weight 505.65
_chemical_name_systematic
; 
 ? 
;
_space_group_IT_number 2
_symmetry_cell_setting triclinic
_symmetry_space_group_name_Hall '-P 1'
_symmetry_space_group_name_H-M 'P -1'
_atom_sites_solution_hydrogens geom
_atom_sites_solution_primary direct
_atom_sites_solution_secondary difmap
_audit_creation_method SHELXL-97
_cell_angle_alpha 77.160(7)
_cell_angle_beta 77.700(6)
_cell_angle_gamma 72.661(6)
_cell_formula_units_Z 2
_cell_length_a 9.4209(10)
_cell_length_b 10.0339(11)
_cell_length_c 11.0283(12)
_cell_measurement_reflns_used 5892
_cell_measurement_temperature 100.0(2)
_cell_measurement_theta_max 25.40
_cell_measurement_theta_min 2.63
_cell_volume 958.09(18)
_computing_cell_refinement 'Bruker SAINT'
_computing_data_collection 'Bruker APEX2'
_computing_data_reduction 'Bruker SAINT'
_computing_molecular_graphics 'Bruker SHELXTL'
_computing_publication_material 'Bruker SHELXTL'
_computing_structure_refinement 'SHELXL-97 (Sheldrick, 2008)'
_computing_structure_solution 'SHELXS-97 (Sheldrick, 2008)'
_diffrn_ambient_temperature 100.0(2)
_diffrn_measured_fraction_theta_full 0.977
_diffrn_measured_fraction_theta_max 0.977
_diffrn_measurement_device_type 'Bruker APEX-II CCD'
_diffrn_measurement_method '\f and \w scans'
_diffrn_radiation_monochromator graphite
_diffrn_radiation_source 'fine-focus sealed tube'
_diffrn_radiation_type MoK\a
_diffrn_radiation_wavelength 0.71073
_diffrn_reflns_av_R_equivalents 0.0416
_diffrn_reflns_av_sigmaI/netI 0.0477
_diffrn_reflns_limit_h_max 10
_diffrn_reflns_limit_h_min -9
_diffrn_reflns_limit_k_max 10
_diffrn_reflns_limit_k_min -10
_diffrn_reflns_limit_l_max 11
_diffrn_reflns_limit_l_min -11
_diffrn_reflns_number 7088
_diffrn_reflns_theta_full 22.50
_diffrn_reflns_theta_max 22.50
_diffrn_reflns_theta_min 3.12
_diffrn_standards_number 0
_exptl_absorpt_coefficient_mu 1.268
_exptl_absorpt_correction_T_max 0.881
_exptl_absorpt_correction_T_min 0.503
_exptl_absorpt_correction_type multi-scan
_exptl_absorpt_process_details 'SADABS (Sheldrick, 2008)'
_exptl_crystal_colour black
_exptl_crystal_density_diffrn 1.753
_exptl_crystal_density_method 'not measured'
_exptl_crystal_description tablet
_exptl_crystal_F_000 502
_exptl_crystal_size_max 0.37
_exptl_crystal_size_mid 0.30
_exptl_crystal_size_min 0.10
_refine_diff_density_max 1.228
_refine_diff_density_min -1.077
_refine_diff_density_rms 0.179
_refine_ls_extinction_method none
_refine_ls_goodness_of_fit_ref 1.199
_refine_ls_hydrogen_treatment constr
_refine_ls_matrix_type full
_refine_ls_number_parameters 253
_refine_ls_number_reflns 2439
_refine_ls_number_restraints 342
_refine_ls_restrained_S_all 1.137
_refine_ls_R_factor_all 0.0883
_refine_ls_R_factor_gt 0.0616
_refine_ls_shift/su_max 0.000
_refine_ls_shift/su_mean 0.000
_refine_ls_structure_factor_coef Fsqd
_refine_ls_weighting_details 'calc w=1/[\s^2^(Fo^2^)+(0.0000P)^2^+17.3824P] where P=(Fo^2^+2Fc^2^)/3'
_refine_ls_weighting_scheme calc
_refine_ls_wR_factor_gt 0.1282
_refine_ls_wR_factor_ref 0.1561
_reflns_number_gt 1922
_reflns_number_total 2439
_reflns_threshold_expression >2\s(I)
_cod_data_source_file c3dt52191e.txt
_cod_data_source_block rh102
_cod_depositor_comments
;
The following automatic conversions were performed:

'_symmetry_cell_setting' value 'Triclinic' changed to 'triclinic'
according to /home/saulius/struct/CIF-dictionaries/cif_core.dic
dictionary named 'cif_core.dic' version 2.4.2 from 2011-04-26.

Automatic conversion script
Id: cif_fix_values 1891 2012-01-12 08:04:46Z andrius 
;
_cod_original_sg_symbol_H-M P-1
_cod_database_code 7023975

loop_
_symmetry_equiv_pos_as_xyz
'x, y, z'
'-x, -y, -z'

loop_
_atom_site_label
_atom_site_type_symbol
_atom_site_fract_x
_atom_site_fract_y
_atom_site_fract_z
_atom_site_U_iso_or_equiv
_atom_site_adp_type
_atom_site_occupancy
_atom_site_symmetry_multiplicity
_atom_site_calc_flag
_atom_site_refinement_flags
C1 C 0.6820(12) 0.2155(10) 0.8293(10) 0.032(3) Uani 1 1 d U
C2 C 0.7290(12) 0.4597(10) 0.6896(9) 0.029(2) Uani 1 1 d U
C3 C 0.4245(12) 0.3615(10) 0.9030(10) 0.033(3) Uani 1 1 d U
C4 C 0.3576(12) 0.4953(11) 0.9349(9) 0.032(2) Uani 1 1 d U
H4 H 0.4054 0.5695 0.9002 0.038 Uiso 1 1 calc R
C5 C 0.2231(12) 0.5219(11) 1.0159(10) 0.036(3) Uani 1 1 d U
H5 H 0.1775 0.6147 1.0344 0.043 Uiso 1 1 calc R
C6 C 0.1543(13) 0.4149(12) 1.0702(11) 0.045(3) Uani 1 1 d U
H6 H 0.0619 0.4329 1.1266 0.053 Uiso 1 1 calc R
C7 C 0.2224(13) 0.2801(12) 1.0412(11) 0.046(3) Uani 1 1 d U
H7 H 0.1759 0.2057 1.0789 0.055 Uiso 1 1 calc R
C8 C 0.3559(13) 0.2520(12) 0.9589(11) 0.042(3) Uani 1 1 d U
H8 H 0.4009 0.1591 0.9403 0.050 Uiso 1 1 calc R
C9 C 0.9524(11) 0.1119(10) 0.7875(9) 0.027(2) Uani 1 1 d U
C10 C 1.0719(13) 0.1283(12) 0.8302(11) 0.041(3) Uani 1 1 d U
H10 H 1.0692 0.2161 0.8510 0.050 Uiso 1 1 calc R
C11 C 1.1955(14) 0.0141(12) 0.8421(11) 0.043(3) Uani 1 1 d U
H11 H 1.2777 0.0222 0.8745 0.052 Uiso 1 1 calc R
C12 C 1.2025(13) -0.1135(11) 0.8075(10) 0.042(3) Uani 1 1 d U
H12 H 1.2895 -0.1910 0.8144 0.051 Uiso 1 1 calc R
C13 C 1.0835(13) -0.1253(11) 0.7640(10) 0.040(3) Uani 1 1 d U
H13 H 1.0876 -0.2130 0.7423 0.048 Uiso 1 1 calc R
C14 C 0.9552(12) -0.0129(10) 0.7500(9) 0.032(2) Uani 1 1 d U
H14 H 0.8737 -0.0210 0.7165 0.038 Uiso 1 1 calc R
C15 C 0.7512(11) 0.5950(10) 0.6161(9) 0.025(2) Uani 1 1 d U
C16 C 0.8871(12) 0.6299(11) 0.5899(9) 0.034(3) Uani 1 1 d U
H16 H 0.9753 0.5634 0.6158 0.040 Uiso 1 1 calc R
C17 C 0.8920(11) 0.7643(11) 0.5247(10) 0.031(2) Uani 1 1 d U
H17 H 0.9833 0.7920 0.5077 0.037 Uiso 1 1 calc R
C18 C 0.7632(11) 0.8572(10) 0.4851(10) 0.028(2) Uani 1 1 d U
H18 H 0.7657 0.9494 0.4408 0.034 Uiso 1 1 calc R
C19 C 0.6316(11) 0.8169(10) 0.5093(9) 0.027(2) Uani 1 1 d U
H19 H 0.5445 0.8804 0.4788 0.033 Uiso 1 1 calc R
N1 N 0.8502(9) 0.3550(8) 0.7105(7) 0.0264(19) Uani 1 1 d U
N2 N 0.8206(9) 0.2311(8) 0.7731(8) 0.0266(19) Uani 1 1 d U
N3 N 0.5618(9) 0.3399(8) 0.8170(8) 0.0271(19) Uani 1 1 d U
N4 N 0.5827(8) 0.4539(7) 0.7312(7) 0.0180(17) Uani 1 1 d U
N5 N 0.6245(8) 0.6911(7) 0.5744(6) 0.0147(16) Uani 1 1 d U
O1 O 0.6581(8) 0.1068(7) 0.8947(7) 0.0379(18) Uani 1 1 d U
Cl1A Cl 0.2529(3) 0.4932(3) 0.6659(2) 0.0320(6) Uani 1 1 d U
Cl1B Cl 0.3115(3) 0.7747(3) 0.4779(2) 0.0335(6) Uani 1 1 d U
Pd1 Pd 0.44316(9) 0.60247(8) 0.61628(8) 0.0299(3) Uani 1 1 d U

loop_
_atom_site_aniso_label
_atom_site_aniso_U_11
_atom_site_aniso_U_22
_atom_site_aniso_U_33
_atom_site_aniso_U_23
_atom_site_aniso_U_13
_atom_site_aniso_U_12
C1 0.033(5) 0.021(5) 0.042(5) -0.009(4) -0.001(4) -0.005(4)
C2 0.037(5) 0.021(5) 0.030(5) -0.006(4) 0.000(4) -0.010(4)
C3 0.037(5) 0.023(5) 0.036(5) -0.006(4) -0.002(4) -0.002(4)
C4 0.038(5) 0.025(5) 0.031(5) -0.005(4) -0.008(4) -0.006(4)
C5 0.037(6) 0.029(5) 0.042(5) -0.012(4) -0.007(4) -0.005(4)
C6 0.037(6) 0.047(6) 0.044(6) -0.008(5) -0.013(5) 0.002(5)
C7 0.049(6) 0.038(6) 0.050(6) -0.001(5) -0.004(5) -0.018(5)
C8 0.048(6) 0.029(5) 0.049(6) 0.000(5) -0.008(5) -0.015(5)
C9 0.035(5) 0.016(5) 0.023(5) -0.007(4) 0.002(4) 0.001(4)
C10 0.047(6) 0.028(5) 0.049(6) -0.009(5) -0.020(5) 0.001(5)
C11 0.049(6) 0.035(6) 0.045(6) -0.002(5) -0.020(5) -0.004(5)
C12 0.044(6) 0.025(5) 0.044(6) 0.008(4) -0.014(5) 0.006(4)
C13 0.047(6) 0.022(5) 0.041(6) -0.006(4) -0.002(5) 0.001(4)
C14 0.040(5) 0.019(5) 0.029(5) 0.003(4) -0.001(4) -0.003(4)
C15 0.024(5) 0.018(5) 0.031(5) -0.014(4) 0.001(4) -0.001(4)
C16 0.040(6) 0.026(5) 0.030(5) -0.005(4) 0.001(4) -0.007(4)
C17 0.020(5) 0.030(5) 0.041(5) -0.009(4) 0.002(4) -0.009(4)
C18 0.028(5) 0.020(5) 0.041(5) -0.007(4) -0.004(4) -0.009(4)
C19 0.032(5) 0.018(5) 0.031(5) -0.004(4) -0.005(4) -0.005(4)
N1 0.026(4) 0.014(4) 0.036(4) -0.007(3) -0.004(3) 0.001(3)
N2 0.034(5) 0.009(4) 0.034(4) -0.006(3) -0.005(4) 0.001(3)
N3 0.034(4) 0.009(4) 0.035(4) 0.002(3) -0.002(4) -0.007(3)
N4 0.015(4) 0.014(4) 0.026(4) -0.008(3) 0.001(3) -0.006(3)
N5 0.014(2) 0.016(2) 0.013(2) -0.0048(16) -0.0011(16) 0.0007(16)
O1 0.044(4) 0.021(4) 0.042(4) 0.001(3) 0.001(3) -0.008(3)
Cl1A 0.0322(15) 0.0245(13) 0.0413(15) -0.0119(11) -0.0107(11) -0.0027(11)
Cl1B 0.0337(15) 0.0212(13) 0.0425(15) -0.0058(11) -0.0099(12) 0.0003(11)
Pd1 0.0299(5) 0.0152(4) 0.0422(5) -0.0067(3) -0.0095(4) 0.0018(3)

loop_
_atom_type_symbol
_atom_type_description
_atom_type_scat_dispersion_real
_atom_type_scat_dispersion_imag
_atom_type_scat_source
C C 0.0033 0.0016 'International Tables Vol C Tables 4.2.6.8 and 6.1.1.4'
H H 0.0000 0.0000 'International Tables Vol C Tables 4.2.6.8 and 6.1.1.4'
N N 0.0061 0.0033 'International Tables Vol C Tables 4.2.6.8 and 6.1.1.4'
O O 0.0106 0.0060 'International Tables Vol C Tables 4.2.6.8 and 6.1.1.4'
Cl Cl 0.1484 0.1585 'International Tables Vol C Tables 4.2.6.8 and 6.1.1.4'
Pd Pd -0.9988 1.0072 'International Tables Vol C Tables 4.2.6.8 and 6.1.1.4'

loop_
_geom_angle_atom_site_label_1
_geom_angle_atom_site_label_2
_geom_angle_atom_site_label_3
_geom_angle
O1 C1 N2 124.6(9)
O1 C1 N3 119.6(9)
N2 C1 N3 115.6(8)
N1 C2 N4 125.8(9)
N1 C2 C15 117.8(9)
N4 C2 C15 116.3(9)
C4 C3 C8 118.8(10)
C4 C3 N3 119.0(9)
C8 C3 N3 122.3(9)
C5 C4 C3 121.0(10)
C5 C4 H4 119.5
C3 C4 H4 119.5
C6 C5 C4 120.5(10)
C6 C5 H5 119.8
C4 C5 H5 119.8
C5 C6 C7 118.8(11)
C5 C6 H6 120.6
C7 C6 H6 120.6
C8 C7 C6 121.5(11)
C8 C7 H7 119.2
C6 C7 H7 119.2
C7 C8 C3 119.4(11)
C7 C8 H8 120.3
C3 C8 H8 120.3
C10 C9 C14 122.6(9)
C10 C9 N2 119.4(9)
C14 C9 N2 117.8(9)
C9 C10 C11 118.1(11)
C9 C10 H10 120.9
C11 C10 H10 120.9
C10 C11 C12 121.3(11)
C10 C11 H11 119.4
C12 C11 H11 119.4
C13 C12 C11 119.1(10)
C13 C12 H12 120.5
C11 C12 H12 120.5
C12 C13 C14 122.1(11)
C12 C13 H13 118.9
C14 C13 H13 118.9
C13 C14 C9 116.7(11)
C13 C14 H14 121.7
C9 C14 H14 121.7
C16 C15 N5 120.2(9)
C16 C15 C2 124.0(9)
N5 C15 C2 115.8(9)
C15 C16 C17 118.5(10)
C15 C16 H16 120.7
C17 C16 H16 120.7
C18 C17 C16 119.4(10)
C18 C17 H17 120.3
C16 C17 H17 120.3
C19 C18 C17 120.3(9)
C19 C18 H18 119.9
C17 C18 H18 119.9
N5 C19 C18 120.8(9)
N5 C19 H19 119.6
C18 C19 H19 119.6
C2 N1 N2 114.3(8)
N1 N2 C1 125.1(8)
N1 N2 C9 115.0(8)
C1 N2 C9 119.7(8)
N4 N3 C1 119.7(8)
N4 N3 C3 115.9(7)
C1 N3 C3 123.7(8)
N3 N4 C2 116.3(8)
N3 N4 Pd1 132.0(6)
C2 N4 Pd1 110.0(6)
C19 N5 C15 120.7(8)
C19 N5 Pd1 128.1(6)
C15 N5 Pd1 111.1(6)
N4 Pd1 N5 81.1(3)
N4 Pd1 Cl1A 95.9(2)
N5 Pd1 Cl1A 176.8(2)
N4 Pd1 Cl1B 173.8(2)
N5 Pd1 Cl1B 92.9(2)
Cl1A Pd1 Cl1B 90.04(10)

loop_
_geom_bond_atom_site_label_1
_geom_bond_atom_site_label_2
_geom_bond_distance
C1 O1 1.220(12)
C1 N2 1.359(13)
C1 N3 1.417(13)
C2 N1 1.322(13)
C2 N4 1.371(12)
C2 C15 1.467(14)
C3 C4 1.391(14)
C3 C8 1.399(15)
C3 N3 1.422(13)
C4 C5 1.377(15)
C4 H4 0.9500
C5 C6 1.376(16)
C5 H5 0.9500
C6 C7 1.389(16)
C6 H6 0.9500
C7 C8 1.379(16)
C7 H7 0.9500
C8 H8 0.9500
C9 C10 1.373(15)
C9 C14 1.396(14)
C9 N2 1.454(12)
C10 C11 1.374(15)
C10 H10 0.9500
C11 C12 1.394(16)
C11 H11 0.9500
C12 C13 1.355(16)
C12 H12 0.9500
C13 C14 1.396(15)
C13 H13 0.9500
C14 H14 0.9500
C15 C16 1.382(14)
C15 N5 1.384(12)
C16 C17 1.389(14)
C16 H16 0.9500
C17 C18 1.380(14)
C17 H17 0.9500
C18 C19 1.372(14)
C18 H18 0.9500
C19 N5 1.320(12)
C19 H19 0.9500
N1 N2 1.358(11)
N3 N4 1.348(10)
N4 Pd1 2.064(7)
N5 Pd1 2.076(7)
Cl1A Pd1 2.281(3)
Cl1B Pd1 2.282(3)

loop_
_geom_torsion_atom_site_label_1
_geom_torsion_atom_site_label_2
_geom_torsion_atom_site_label_3
_geom_torsion_atom_site_label_4
_geom_torsion
C8 C3 C4 C5 -2.6(16)
N3 C3 C4 C5 178.7(9)
C3 C4 C5 C6 2.0(16)
C4 C5 C6 C7 -0.4(17)
C5 C6 C7 C8 -0.5(18)
C6 C7 C8 C3 -0.1(18)
C4 C3 C8 C7 1.7(17)
N3 C3 C8 C7 -179.7(10)
C14 C9 C10 C11 -3.4(16)
N2 C9 C10 C11 -179.6(10)
C9 C10 C11 C12 2.4(18)
C10 C11 C12 C13 -1.4(18)
C11 C12 C13 C14 1.4(17)
C12 C13 C14 C9 -2.3(16)
C10 C9 C14 C13 3.3(15)
N2 C9 C14 C13 179.6(9)
N1 C2 C15 C16 -14.0(15)
N4 C2 C15 C16 165.7(9)
N1 C2 C15 N5 167.1(8)
N4 C2 C15 N5 -13.3(12)
N5 C15 C16 C17 2.1(14)
C2 C15 C16 C17 -176.8(9)
C15 C16 C17 C18 -1.9(15)
C16 C17 C18 C19 -0.3(15)
C17 C18 C19 N5 2.4(15)
N4 C2 N1 N2 3.8(14)
C15 C2 N1 N2 -176.6(8)
C2 N1 N2 C1 -10.2(13)
C2 N1 N2 C9 175.1(8)
O1 C1 N2 N1 -173.3(9)
N3 C1 N2 N1 1.4(14)
O1 C1 N2 C9 1.2(16)
N3 C1 N2 C9 175.9(8)
C10 C9 N2 N1 48.4(12)
C14 C9 N2 N1 -128.0(9)
C10 C9 N2 C1 -126.6(11)
C14 C9 N2 C1 57.0(12)
O1 C1 N3 N4 -170.5(9)
N2 C1 N3 N4 14.6(13)
O1 C1 N3 C3 19.6(15)
N2 C1 N3 C3 -155.3(9)
C4 C3 N3 N4 -29.2(14)
C8 C3 N3 N4 152.2(10)
C4 C3 N3 C1 141.1(10)
C8 C3 N3 C1 -37.5(16)
C1 N3 N4 C2 -20.3(12)
C3 N3 N4 C2 150.4(9)
C1 N3 N4 Pd1 143.0(8)
C3 N3 N4 Pd1 -46.3(11)
N1 C2 N4 N3 11.3(14)
C15 C2 N4 N3 -168.4(8)
N1 C2 N4 Pd1 -155.6(8)
C15 C2 N4 Pd1 24.8(10)
C18 C19 N5 C15 -2.2(13)
C18 C19 N5 Pd1 -177.0(7)
C16 C15 N5 C19 -0.1(13)
C2 C15 N5 C19 178.9(8)
C16 C15 N5 Pd1 175.5(7)
C2 C15 N5 Pd1 -5.5(10)
N3 N4 Pd1 N5 174.7(8)
C2 N4 Pd1 N5 -21.2(6)
N3 N4 Pd1 Cl1A -6.6(8)
C2 N4 Pd1 Cl1A 157.6(6)
N3 N4 Pd1 Cl1B -168.3(15)
C2 N4 Pd1 Cl1B -4(2)
C19 N5 Pd1 N4 -170.3(8)
C15 N5 Pd1 N4 14.4(6)
C19 N5 Pd1 Cl1A 167(3)
C15 N5 Pd1 Cl1A -8(4)
C19 N5 Pd1 Cl1B 11.5(7)
C15 N5 Pd1 Cl1B -163.7(5)
